data_4302736
loop_
_publ_author_name
'Jonathan G. Melnick'
'Kevin Yurkerwich'
'Gerard Parkin'

_publ_section_title
;
Synthesis, Structure, and Reactivity of Two-Coordinate Mercury Alkyl
Compounds with Sulfur Ligands: Relevance to Mercury Detoxification
;
_journal_name_full 'Inorganic Chemistry'
_journal_page_first 6763
_journal_page_last 6772
_journal_paper_doi 10.1021/ic900721g
_journal_volume 48
_journal_year 2009
_chemical_formula_sum 'C14 H24 B2 F8 Hg N4 S2'
_chemical_formula_weight 686.70
_chemical_name_systematic
; 
 ? 
;
_space_group_IT_number 14
_symmetry_cell_setting monoclinic
_symmetry_space_group_name_Hall '-P 2yn'
_symmetry_space_group_name_H-M 'P 1 21/n 1'
_atom_sites_solution_hydrogens geom
_atom_sites_solution_primary direct
_atom_sites_solution_secondary difmap
_audit_creation_method SHELXL-97
_cell_angle_alpha 90.00
_cell_angle_beta 98.8040(10)
_cell_angle_gamma 90.00
_cell_formula_units_Z 4
_cell_length_a 8.4289(9)
_cell_length_b 12.9097(13)
_cell_length_c 21.383(2)
_cell_measurement_reflns_used 9877
_cell_measurement_temperature 293(2)
_cell_measurement_theta_max 30.52
_cell_measurement_theta_min 2.49
_cell_volume 2299.4(4)
_computing_cell_refinement 'Bruker SMART'
_computing_data_collection 'Bruker SMART'
_computing_data_reduction 'Bruker SAINT'
_computing_molecular_graphics 'Bruker SHELXTL'
_computing_publication_material 'Bruker SHELXTL'
_computing_structure_refinement 'SHELXL-97 (Sheldrick, 1997)'
_computing_structure_solution 'SHELXS-97 (Sheldrick, 1990)'
_diffrn_ambient_temperature 293(2)
_diffrn_measured_fraction_theta_full 0.998
_diffrn_measured_fraction_theta_max 0.998
_diffrn_measurement_device_type 'CCD area detector'
_diffrn_measurement_method 'phi and omega scans'
_diffrn_radiation_monochromator graphite
_diffrn_radiation_source 'fine-focus sealed tube'
_diffrn_radiation_type MoK\a
_diffrn_radiation_wavelength 0.71073
_diffrn_reflns_av_R_equivalents 0.0454
_diffrn_reflns_av_sigmaI/netI 0.0340
_diffrn_reflns_limit_h_max 12
_diffrn_reflns_limit_h_min -12
_diffrn_reflns_limit_k_max 18
_diffrn_reflns_limit_k_min -18
_diffrn_reflns_limit_l_max 30
_diffrn_reflns_limit_l_min -30
_diffrn_reflns_number 36426
_diffrn_reflns_theta_full 30.55
_diffrn_reflns_theta_max 30.55
_diffrn_reflns_theta_min 1.85
_exptl_absorpt_coefficient_mu 6.948
_exptl_absorpt_correction_T_max 0.3488
_exptl_absorpt_correction_T_min 0.1137
_exptl_absorpt_correction_type empirical
_exptl_absorpt_process_details SADABS
_exptl_crystal_colour COLORLESS
_exptl_crystal_density_diffrn 1.984
_exptl_crystal_density_method 'not measured'
_exptl_crystal_description BLOCK
_exptl_crystal_F_000 1320
_exptl_crystal_size_max 0.2
_exptl_crystal_size_mid 0.1
_exptl_crystal_size_min 0.1
_refine_diff_density_max 1.399
_refine_diff_density_min -0.788
_refine_diff_density_rms 0.127
_refine_ls_extinction_method none
_refine_ls_goodness_of_fit_ref 1.018
_refine_ls_hydrogen_treatment constr
_refine_ls_matrix_type full
_refine_ls_number_parameters 280
_refine_ls_number_reflns 7028
_refine_ls_number_restraints 0
_refine_ls_restrained_S_all 1.018
_refine_ls_R_factor_all 0.0394
_refine_ls_R_factor_gt 0.0275
_refine_ls_shift/su_max 0.001
_refine_ls_shift/su_mean 0.000
_refine_ls_structure_factor_coef Fsqd
_refine_ls_weighting_details 'calc w=1/[\s^2^(Fo^2^)+(0.0275P)^2^+1.9958P] where P=(Fo^2^+2Fc^2^)/3'
_refine_ls_weighting_scheme calc
_refine_ls_wR_factor_gt 0.0584
_refine_ls_wR_factor_ref 0.0625
_reflns_number_gt 5756
_reflns_number_total 7028
_reflns_threshold_expression >2sigma(I)
_cod_data_source_file ic900721g_si_001_2.cif
_cod_data_source_block mim2hgs10
_cod_depositor_comments
;
The following automatic conversions were performed:
'_symmetry_cell_setting' value 'Monoclinic' changed to 'monoclinic'
according to '/home/saulius/struct/CIF-dictionaries/cif_core.dic'
dictionary named 'cif_core.dic' version 2.4.1 from
2010-06-29.

'_exptl_absorpt_correction_type' value 'EMPIRICAL' changed to
'empirical' according to
'/home/saulius/struct/CIF-dictionaries/cif_core.dic' dictionary named
'cif_core.dic' version 2.4.1 from 2010-06-29.

Automatic conversion script
Id: cif_fix_enum 1527 2010-12-29 10:47:43Z saulius 
;
_cod_database_code 4302736

loop_
_symmetry_equiv_pos_as_xyz
'x, y, z'
'-x+1/2, y+1/2, -z+1/2'
'-x, -y, -z'
'x-1/2, -y-1/2, z-1/2'

loop_
_atom_site_label
_atom_site_type_symbol
_atom_site_fract_x
_atom_site_fract_y
_atom_site_fract_z
_atom_site_U_iso_or_equiv
_atom_site_adp_type
_atom_site_occupancy
_atom_site_symmetry_multiplicity
_atom_site_calc_flag
_atom_site_refinement_flags
_atom_site_disorder_assembly
_atom_site_disorder_group
Hg Hg 0.284693(14) 0.301958(9) 0.146713(5) 0.02124(4) Uani 1 1 d . . .
S1 S 0.00725(10) 0.33288(7) 0.13129(4) 0.02530(17) Uani 1 1 d . . .
S2 S 0.56607(9) 0.29261(6) 0.15850(4) 0.02319(16) Uani 1 1 d . . .
C11 C -0.0623(4) 0.2302(3) 0.08161(15) 0.0208(6) Uani 1 1 d . . .
N11 N -0.0497(3) 0.1307(2) 0.10053(14) 0.0257(6) Uani 1 1 d . . .
H11A H -0.0082 0.1102 0.1377 0.031 Uiso 1 1 calc R . .
N12 N -0.1380(3) 0.2310(2) 0.02104(12) 0.0202(5) Uani 1 1 d . . .
C12 C -0.1128(4) 0.0671(3) 0.05165(18) 0.0297(7) Uani 1 1 d . . .
H12A H -0.1160 -0.0049 0.0522 0.036 Uiso 1 1 calc R . .
C13 C -0.1688(4) 0.1289(3) 0.00294(17) 0.0274(7) Uani 1 1 d . . .
H13A H -0.2200 0.1070 -0.0365 0.033 Uiso 1 1 calc R . .
C14 C -0.1797(4) 0.3240(2) -0.02133(15) 0.0219(6) Uani 1 1 d . . .
C15 C -0.2752(5) 0.2879(3) -0.08371(17) 0.0351(8) Uani 1 1 d . . .
H15A H -0.2114 0.2406 -0.1040 0.053 Uiso 1 1 calc R . .
H15B H -0.3032 0.3466 -0.1107 0.053 Uiso 1 1 calc R . .
H15C H -0.3713 0.2537 -0.0758 0.053 Uiso 1 1 calc R . .
C16 C -0.0225(4) 0.3731(3) -0.03380(16) 0.0257(7) Uani 1 1 d . . .
H16A H 0.0379 0.3233 -0.0538 0.039 Uiso 1 1 calc R . .
H16B H 0.0390 0.3946 0.0056 0.039 Uiso 1 1 calc R . .
H16C H -0.0457 0.4321 -0.0610 0.039 Uiso 1 1 calc R . .
C17 C -0.2819(4) 0.3992(3) 0.01078(16) 0.0258(7) Uani 1 1 d . . .
H17A H -0.3792 0.3654 0.0177 0.039 Uiso 1 1 calc R . .
H17B H -0.3076 0.4586 -0.0158 0.039 Uiso 1 1 calc R . .
H17C H -0.2230 0.4207 0.0507 0.039 Uiso 1 1 calc R . .
N21 N 0.5685(3) 0.0898(2) 0.12503(12) 0.0231(5) Uani 1 1 d . . .
H21A H 0.5281 0.1029 0.0864 0.028 Uiso 1 1 calc R . .
C21 C 0.5973(4) 0.1604(2) 0.17117(14) 0.0182(6) Uani 1 1 d . . .
N22 N 0.6620(3) 0.11009(19) 0.22411(11) 0.0183(5) Uani 1 1 d . . .
C22 C 0.6126(4) -0.0063(3) 0.14824(16) 0.0281(7) Uani 1 1 d . . .
H22A H 0.6035 -0.0685 0.1259 0.034 Uiso 1 1 calc R . .
C23 C 0.6718(4) 0.0069(3) 0.20991(17) 0.0287(7) Uani 1 1 d . . .
H23A H 0.7125 -0.0450 0.2380 0.034 Uiso 1 1 calc R . .
C24 C 0.7144(4) 0.1573(3) 0.28898(15) 0.0256(7) Uani 1 1 d . . .
C25 C 0.7661(6) 0.0707(3) 0.33600(17) 0.0432(10) Uani 1 1 d . . .
H25A H 0.6760 0.0265 0.3391 0.065 Uiso 1 1 calc R . .
H25B H 0.8046 0.1000 0.3768 0.065 Uiso 1 1 calc R . .
H25C H 0.8501 0.0310 0.3218 0.065 Uiso 1 1 calc R . .
C26 C 0.5731(5) 0.2163(3) 0.30858(17) 0.0384(9) Uani 1 1 d . . .
H26A H 0.5417 0.2711 0.2789 0.058 Uiso 1 1 calc R . .
H26B H 0.6042 0.2453 0.3500 0.058 Uiso 1 1 calc R . .
H26C H 0.4845 0.1698 0.3092 0.058 Uiso 1 1 calc R . .
C27 C 0.8594(4) 0.2264(3) 0.28464(17) 0.0284(7) Uani 1 1 d . . .
H27A H 0.8283 0.2817 0.2553 0.043 Uiso 1 1 calc R . .
H27B H 0.9425 0.1861 0.2702 0.043 Uiso 1 1 calc R . .
H27C H 0.8985 0.2547 0.3256 0.043 Uiso 1 1 calc R . .
B1 B 0.3183(4) 0.1920(3) 0.99436(18) 0.0238(7) Uani 1 1 d . . .
F1 F 0.3428(3) 0.29712(17) 0.99938(13) 0.0469(6) Uani 1 1 d . . .
F2 F 0.2474(2) 0.1583(2) 1.04539(10) 0.0376(5) Uani 1 1 d . . .
F3 F 0.2215(3) 0.16658(17) 0.93847(9) 0.0351(5) Uani 1 1 d . . .
F4 F 0.4661(2) 0.14013(18) 0.99746(10) 0.0367(5) Uani 1 1 d . . .
B2 B 0.2054(5) 0.0081(4) 0.2301(3) 0.0391(11) Uani 1 1 d . . .
F5 F 0.2605(5) -0.0780(3) 0.2079(3) 0.136(2) Uani 1 1 d . . .
F6 F 0.2308(5) 0.0072(3) 0.29492(16) 0.1092(15) Uani 1 1 d . . .
F7 F 0.0416(3) 0.0155(2) 0.21026(13) 0.0591(8) Uani 1 1 d . . .
F8 F 0.2722(3) 0.0966(2) 0.20735(12) 0.0544(7) Uani 1 1 d . . .

loop_
_atom_site_aniso_label
_atom_site_aniso_U_11
_atom_site_aniso_U_22
_atom_site_aniso_U_33
_atom_site_aniso_U_23
_atom_site_aniso_U_13
_atom_site_aniso_U_12
Hg 0.01862(6) 0.02407(6) 0.01998(6) -0.00010(5) -0.00040(4) 0.00274(5)
S1 0.0205(4) 0.0322(4) 0.0225(4) -0.0061(3) 0.0010(3) 0.0069(3)
S2 0.0192(3) 0.0205(4) 0.0287(4) 0.0037(3) 0.0001(3) -0.0013(3)
C11 0.0159(13) 0.0233(15) 0.0240(15) 0.0016(12) 0.0059(11) 0.0015(11)
N11 0.0232(14) 0.0264(14) 0.0289(15) 0.0075(12) 0.0087(11) 0.0048(11)
N12 0.0168(12) 0.0219(13) 0.0214(13) 0.0001(10) 0.0016(10) -0.0012(10)
C12 0.0248(17) 0.0217(16) 0.044(2) 0.0010(15) 0.0105(15) -0.0011(13)
C13 0.0231(16) 0.0250(17) 0.0344(18) -0.0075(14) 0.0047(13) -0.0059(13)
C14 0.0227(15) 0.0240(16) 0.0189(14) 0.0018(12) 0.0032(12) 0.0006(12)
C15 0.0339(19) 0.044(2) 0.0249(17) 0.0029(16) -0.0027(14) -0.0046(16)
C16 0.0241(16) 0.0272(17) 0.0271(16) 0.0053(13) 0.0085(13) 0.0002(13)
C17 0.0203(15) 0.0300(17) 0.0271(16) 0.0035(14) 0.0039(12) 0.0054(13)
N21 0.0244(13) 0.0278(14) 0.0171(12) -0.0033(11) 0.0034(10) -0.0009(11)
C21 0.0173(14) 0.0202(14) 0.0183(14) -0.0012(11) 0.0065(11) -0.0018(11)
N22 0.0205(12) 0.0173(12) 0.0172(12) -0.0022(9) 0.0029(9) -0.0018(10)
C22 0.0319(18) 0.0221(16) 0.0304(18) -0.0073(14) 0.0051(14) 0.0013(14)
C23 0.0364(19) 0.0155(15) 0.0327(18) -0.0007(13) 0.0004(14) 0.0002(13)
C24 0.0348(18) 0.0251(16) 0.0157(14) -0.0031(12) -0.0004(13) -0.0049(14)
C25 0.068(3) 0.034(2) 0.0226(17) 0.0084(15) -0.0084(18) -0.015(2)
C26 0.041(2) 0.055(3) 0.0210(17) -0.0131(16) 0.0083(15) -0.0038(18)
C27 0.0316(18) 0.0241(16) 0.0264(17) 0.0001(13) -0.0051(14) -0.0048(14)
B1 0.0196(16) 0.0296(19) 0.0226(17) -0.0021(15) 0.0043(13) 0.0007(14)
F1 0.0349(12) 0.0291(12) 0.0713(17) -0.0036(11) -0.0095(12) -0.0062(10)
F2 0.0270(11) 0.0614(15) 0.0264(11) -0.0044(10) 0.0108(9) -0.0015(10)
F3 0.0473(13) 0.0302(11) 0.0234(10) -0.0045(8) -0.0086(9) 0.0089(9)
F4 0.0292(11) 0.0551(14) 0.0278(11) 0.0068(10) 0.0110(9) 0.0186(10)
B2 0.027(2) 0.030(2) 0.058(3) 0.010(2) -0.0017(19) -0.0005(17)
F5 0.090(3) 0.053(2) 0.279(6) -0.033(3) 0.072(4) 0.011(2)
F6 0.145(4) 0.092(3) 0.072(2) 0.053(2) -0.044(2) -0.044(3)
F7 0.0321(13) 0.080(2) 0.0630(17) 0.0266(15) -0.0003(12) -0.0049(13)
F8 0.0578(16) 0.0466(15) 0.0561(16) 0.0137(13) 0.0000(13) -0.0181(13)

loop_
_atom_type_symbol
_atom_type_description
_atom_type_scat_dispersion_real
_atom_type_scat_dispersion_imag
_atom_type_scat_source
C C 0.0033 0.0016 'International Tables Vol C Tables 4.2.6.8 and 6.1.1.4'
H H 0.0000 0.0000 'International Tables Vol C Tables 4.2.6.8 and 6.1.1.4'
B B 0.0013 0.0007 'International Tables Vol C Tables 4.2.6.8 and 6.1.1.4'
N N 0.0061 0.0033 'International Tables Vol C Tables 4.2.6.8 and 6.1.1.4'
F F 0.0171 0.0103 'International Tables Vol C Tables 4.2.6.8 and 6.1.1.4'
S S 0.1246 0.1234 'International Tables Vol C Tables 4.2.6.8 and 6.1.1.4'
Hg Hg -2.3894 9.2266 'International Tables Vol C Tables 4.2.6.8 and 6.1.1.4'

loop_
_geom_angle_atom_site_label_1
_geom_angle_atom_site_label_2
_geom_angle_atom_site_label_3
_geom_angle
_geom_angle_site_symmetry_1
_geom_angle_site_symmetry_3
_geom_angle_publ_flag
S1 Hg S2 172.86(3) . . ?
C11 S1 Hg 101.02(11) . . ?
C21 S2 Hg 101.14(10) . . ?
N11 C11 N12 107.4(3) . . ?
N11 C11 S1 122.6(3) . . ?
N12 C11 S1 130.0(2) . . ?
C11 N11 C12 109.8(3) . . ?
C11 N12 C13 107.5(3) . . ?
C11 N12 C14 127.7(3) . . ?
C13 N12 C14 124.8(3) . . ?
C13 C12 N11 106.5(3) . . ?
C12 C13 N12 108.7(3) . . ?
N12 C14 C15 109.0(3) . . ?
N12 C14 C17 109.3(3) . . ?
C15 C14 C17 109.2(3) . . ?
N12 C14 C16 107.8(3) . . ?
C15 C14 C16 109.3(3) . . ?
C17 C14 C16 112.2(3) . . ?
C21 N21 C22 110.0(3) . . ?
N21 C21 N22 107.2(3) . . ?
N21 C21 S2 123.2(2) . . ?
N22 C21 S2 129.5(2) . . ?
C21 N22 C23 108.3(3) . . ?
C21 N22 C24 126.8(3) . . ?
C23 N22 C24 125.0(3) . . ?
C23 C22 N21 106.2(3) . . ?
C22 C23 N22 108.3(3) . . ?
N22 C24 C25 108.8(3) . . ?
N22 C24 C26 108.8(3) . . ?
C25 C24 C26 110.0(3) . . ?
N22 C24 C27 107.6(3) . . ?
C25 C24 C27 108.6(3) . . ?
C26 C24 C27 113.0(3) . . ?
F1 B1 F3 111.4(3) . . ?
F1 B1 F2 109.0(3) . . ?
F3 B1 F2 109.7(3) . . ?
F1 B1 F4 110.1(3) . . ?
F3 B1 F4 109.3(3) . . ?
F2 B1 F4 107.3(3) . . ?
F5 B2 F6 110.3(4) . . ?
F5 B2 F7 109.7(4) . . ?
F6 B2 F7 107.7(4) . . ?
F5 B2 F8 112.5(4) . . ?
F6 B2 F8 110.5(4) . . ?
F7 B2 F8 105.9(3) . . ?

loop_
_geom_bond_atom_site_label_1
_geom_bond_atom_site_label_2
_geom_bond_distance
_geom_bond_site_symmetry_2
_geom_bond_publ_flag
Hg S1 2.3454(8) . ?
Hg S2 2.3495(8) . ?
S1 C11 1.744(3) . ?
S2 C21 1.741(3) . ?
C11 N11 1.345(4) . ?
C11 N12 1.353(4) . ?
N11 C12 1.371(5) . ?
N12 C13 1.387(4) . ?
N12 C14 1.512(4) . ?
C12 C13 1.340(5) . ?
C14 C15 1.522(5) . ?
C14 C17 1.529(4) . ?
C14 C16 1.529(4) . ?
N21 C21 1.338(4) . ?
N21 C22 1.367(4) . ?
C21 N22 1.346(4) . ?
N22 C23 1.371(4) . ?
N22 C24 1.518(4) . ?
C22 C23 1.348(5) . ?
C24 C25 1.522(5) . ?
C24 C26 1.526(5) . ?
C24 C27 1.527(5) . ?
B1 F1 1.375(4) . ?
B1 F3 1.379(4) . ?
B1 F2 1.391(4) . ?
B1 F4 1.407(4) . ?
B2 F5 1.321(6) . ?
B2 F6 1.370(6) . ?
B2 F7 1.385(5) . ?
B2 F8 1.394(5) . ?
